data_7720466
loop_
_publ_author_name
'Gong, Yi'
'Shibata, Kaname'
'Michiue, Kenji'
'Gbertyo, Joseph'
'Rais, Zaid'
'Elsegood, Mark R. J.'
'Prior, Timothy J.'
'Redshaw, Carl'

_publ_section_title
;
 Phenoxybis(imine) complexes of vanadium: structure, ethylene
 polymerization, and ring opening polymerization of &#x3b5;-caprolactone.
;
_journal_issue 4
_journal_name_full 'Dalton transactions (Cambridge, England : 2003)'
_journal_page_first 1866
_journal_page_last 1881
_journal_paper_doi 10.1039/d5dt02846a
_journal_volume 55
_journal_year 2026
_chemical_formula_moiety 'C29 H34 N2 O'
_chemical_formula_sum 'C29 H34 N2 O'
_chemical_formula_weight 426.58
_space_group_crystal_system triclinic
_space_group_IT_number 2
_space_group_name_Hall '-P 1'
_space_group_name_H-M_alt 'P -1'
_atom_sites_solution_hydrogens geom
_atom_sites_solution_primary dual
_audit_creation_date 2023-06-26
_audit_creation_method
;
Olex2 1.5
(compiled 2023.03.06 svn.rbb2c1857 for OlexSys, GUI svn.r6748)
;
_audit_update_record
;
2025-01-20 deposited with the CCDC.	2025-12-16 downloaded from the CCDC.
;
_cell_angle_alpha 74.785(2)
_cell_angle_beta 81.0860(10)
_cell_angle_gamma 80.4970(10)
_cell_formula_units_Z 4
_cell_length_a 10.4654(2)
_cell_length_b 14.8091(2)
_cell_length_c 16.8078(3)
_cell_measurement_reflns_used 23242
_cell_measurement_temperature 100.01(10)
_cell_measurement_theta_max 76.6000
_cell_measurement_theta_min 3.0910
_cell_volume 2462.01(8)
_computing_cell_refinement 'CrysAlisPro 1.171.42.94a (Rigaku OD, 2023)'
_computing_data_collection 'CrysAlisPro 1.171.42.94a (Rigaku OD, 2023)'
_computing_data_reduction 'CrysAlisPro 1.171.42.94a (Rigaku OD, 2023)'
_computing_molecular_graphics 'Olex2 1.5 (Dolomanov et al., 2009)'
_computing_publication_material 'Olex2 1.5 (Dolomanov et al., 2009)'
_computing_structure_refinement 'SHELXL 2018/3 (Sheldrick, 2015)'
_computing_structure_solution 'SHELXT 2018/2 (Sheldrick, 2018)'
_diffrn_ambient_environment N~2~
_diffrn_ambient_temperature 100.01(10)
_diffrn_detector 'Hybrid Pixel Array Detector'
_diffrn_detector_area_resol_mean 10.0000
_diffrn_detector_type HyPix
_diffrn_measured_fraction_theta_full 0.996
_diffrn_measured_fraction_theta_max 0.954
_diffrn_measurement_details
;
List of Runs (angles in degrees, time in seconds):

  # Type    Start    End  Width  t~exp~   \w     \q     \k     \f   Frames
#--------------------------------------------------------------------------
  1  \w    -82.00  -9.00   0.50    1.00    --  -45.18 114.00  92.00  146
  2  \w      4.00  82.00   0.50    1.00    --   45.18-114.00   2.00  156
  3  \w    -97.00 -27.00   0.50    4.00    --  -97.00 114.00  92.00  140
  4  \w   -166.00-100.00   0.50    4.00    --  -97.00-114.00   2.00  132
  5  \w     94.00 175.00   0.50    4.00    --  109.75 114.00  92.00  162
  6  \w     40.00  97.00   0.50    4.00    --  109.75-114.00   2.00  114
  7  \w    -65.00  18.00   0.50    1.00    --  -45.18  77.00  30.00  166
  8  \w    -30.00  15.00   0.50    1.00    --   45.18 -38.00 150.00   90
  9  \w    -30.00  15.00   0.50    1.00    --   45.18 -38.00 -90.00   90
 10  \w    -30.00  15.00   0.50    1.00    --   45.18 -38.00  30.00   90
 11  \w    -30.00  15.00   0.50    1.00    --   45.18 -38.00-150.00   90
 12  \w     39.00 120.00   0.50    1.00    --   45.18  38.00 150.00  162
 13  \w    -30.00  15.00   0.50    1.00    --   45.18 -38.00-120.00   90
 14  \w    -30.00  15.00   0.50    1.00    --   45.18 -38.00 -60.00   90
 15  \w    -30.00  15.00   0.50    1.00    --   45.18 -38.00   0.00   90
 16  \w    -93.00 -23.00   0.50    4.00    --  -97.00  93.00-105.70  140
 17  \w   -167.00 -94.00   0.50    4.00    --  -97.00-125.00-180.00  146
 18  \w   -140.00 -90.00   0.50    4.00    --  -97.00 -15.00 -30.00  100
 19  \w    -97.00 -27.00   0.50    4.00    --  -97.00 114.00   2.75  140
 20  \w    -93.00 -23.00   0.50    4.00    --  -97.00  93.00 154.40  140
 21  \w   -140.00 -90.00   0.50    4.00    --  -97.00 -15.00-120.00  100
 22  \w    -55.00 -23.00   0.50    4.00    --  -97.00  61.00 120.00   64
 23  \w    -55.00 -23.00   0.50    4.00    --  -97.00  61.00 -30.00   64
 24  \w    -92.00 -23.00   0.50    4.00    --  -97.00  94.00  32.40  138
 25  \w    -93.00 -25.00   0.50    4.00    --  -97.00  97.00 -22.41  136
 26  \w    -93.00 -23.00   0.50    4.00    --  -97.00  93.00-154.69  140
 27  \w    -93.00 -25.00   0.50    4.00    --  -97.00  97.00 108.97  136
 28  \w    -93.00 -23.00   0.50    4.00    --  -97.00  93.00-170.26  140
 29  \w    -55.00 -23.00   0.50    4.00    --  -97.00  61.00 -60.00   64
 30  \w    -55.00 -23.00   0.50    4.00    --  -97.00  61.00-120.00   64
 31  \w   -170.00 -90.00   0.50    4.00    --  -97.00 -30.00-120.00  160
 32  \w    -93.00 -25.00   0.50    4.00    --  -97.00  97.00 -37.78  136
 33  \w    -93.00 -23.00   0.50    4.00    --  -97.00  93.00  89.64  140
 34  \w     39.00 100.00   0.50    4.00    --  109.75-125.00 120.00  122
 35  \w     39.00 100.00   0.50    4.00    --  109.75-125.00-150.00  122
 36  \w    102.00 175.00   0.50    4.00    --  109.75  45.00   0.00  146
 37  \w    104.00 162.00   0.50    4.00    --  109.75  30.00 -30.00  116
 38  \w     37.00  93.00   0.50    4.00    --  109.75 -95.00 -60.00  112
 39  \w     37.00  93.00   0.50    4.00    --  109.75 -95.00-180.00  112
 40  \w    104.00 162.00   0.50    4.00    --  109.75  30.00  90.00  116
 41  \w     37.00  93.00   0.50    4.00    --  109.75 -95.00   0.00  112
 42  \w     37.00  71.00   0.50    4.00    --  109.75 -77.00 120.00   68
 43  \w    104.00 132.00   0.50    4.00    --  109.75  15.00 120.00   56
 44  \w     37.00  93.00   0.50    4.00    --  109.75 -95.00-150.00  112
 45  \w    104.00 132.00   0.50    4.00    --  109.75  15.00-150.00   56
 46  \w     37.00  93.00   0.50    4.00    --  109.75 -95.00  30.00  112
 47  \w     45.00  85.00   0.50    4.00    --  109.75 -95.00  90.00   80
 48  \w     43.00  92.00   0.50    4.00    --  109.75 -95.00 -90.00   98
 49  \w     38.00  65.00   0.50    4.00    --  109.75 -77.00  30.00   54
 50  \w     52.00  92.00   0.50    4.00    --  109.75 -95.00-120.00   80
 51  \w    105.00 131.00   0.50    4.00    --  109.75  15.00  90.00   52
 52  \w     37.00  62.00   0.50    4.00    --  109.75 -77.00  60.00   50
;
_diffrn_measurement_device 'four-circle diffractometer'
_diffrn_measurement_device_type 'ROD, Synergy Custom system, HyPix'
_diffrn_measurement_method '\w scans'
_diffrn_orient_matrix_type 'CrysAlisPro convention (1999,Acta A55,543-557)'
_diffrn_orient_matrix_UB_11 0.0214660000
_diffrn_orient_matrix_UB_12 0.0939029000
_diffrn_orient_matrix_UB_13 -0.0635039000
_diffrn_orient_matrix_UB_21 -0.0311021000
_diffrn_orient_matrix_UB_22 -0.0403268000
_diffrn_orient_matrix_UB_23 -0.0694566000
_diffrn_orient_matrix_UB_31 -0.1454618000
_diffrn_orient_matrix_UB_32 0.0371454000
_diffrn_orient_matrix_UB_33 0.0170700000
_diffrn_radiation_monochromator mirror
_diffrn_radiation_probe x-ray
_diffrn_radiation_type 'Cu K\a'
_diffrn_radiation_wavelength 1.54184
_diffrn_reflns_av_R_equivalents 0.0554
_diffrn_reflns_av_unetI/netI 0.0465
_diffrn_reflns_Laue_measured_fraction_full 0.996
_diffrn_reflns_Laue_measured_fraction_max 0.954
_diffrn_reflns_limit_h_max 10
_diffrn_reflns_limit_h_min -12
_diffrn_reflns_limit_k_max 18
_diffrn_reflns_limit_k_min -18
_diffrn_reflns_limit_l_max 20
_diffrn_reflns_limit_l_min -20
_diffrn_reflns_number 47699
_diffrn_reflns_point_group_measured_fraction_full 0.996
_diffrn_reflns_point_group_measured_fraction_max 0.954
_diffrn_reflns_theta_full 67.684
_diffrn_reflns_theta_max 77.010
_diffrn_reflns_theta_min 2.743
_diffrn_source 'Rotating-anode X-ray tube'
_diffrn_source_type 'Rigaku (Cu) X-ray Source'
_exptl_absorpt_coefficient_mu 0.533
_exptl_absorpt_correction_T_max 0.983
_exptl_absorpt_correction_T_min 0.901
_exptl_absorpt_correction_type analytical
_exptl_absorpt_process_details
;
CrysAlisPro 1.171.42.94a (Rigaku Oxford Diffraction, 2023)
Analytical numeric absorption correction using a multifaceted crystal
model based on expressions derived by R.C. Clark & J.S. Reid.
(Clark, R. C. & Reid, J. S. (1995). Acta Cryst. A51, 887-897)
Empirical absorption correction using spherical harmonics,
implemented in SCALE3 ABSPACK scaling algorithm.
;
_exptl_crystal_colour 'light yellow'
_exptl_crystal_density_diffrn 1.151
_exptl_crystal_description plate
_exptl_crystal_F_000 920
_exptl_crystal_size_max 0.208
_exptl_crystal_size_mid 0.155
_exptl_crystal_size_min 0.034
_refine_diff_density_max 0.310
_refine_diff_density_min -0.239
_refine_diff_density_rms 0.046
_refine_ls_extinction_method none
_refine_ls_goodness_of_fit_ref 1.039
_refine_ls_hydrogen_treatment constr
_refine_ls_matrix_type full
_refine_ls_number_parameters 593
_refine_ls_number_reflns 9932
_refine_ls_number_restraints 0
_refine_ls_restrained_S_all 1.039
_refine_ls_R_factor_all 0.0543
_refine_ls_R_factor_gt 0.0461
_refine_ls_shift/su_max 0.001
_refine_ls_shift/su_mean 0.000
_refine_ls_structure_factor_coef Fsqd
_refine_ls_weighting_details 'w=1/[\s^2^(Fo^2^)+(0.0763P)^2^+0.3374P] where P=(Fo^2^+2Fc^2^)/3'
_refine_ls_weighting_scheme calc
_refine_ls_wR_factor_gt 0.1233
_refine_ls_wR_factor_ref 0.1299
_reflns_Friedel_coverage 0.000
_reflns_number_gt 8356
_reflns_number_total 9932
_reflns_threshold_expression 'I > 2\s(I)'
_cod_data_source_file d5dt02846a2.cif
_cod_data_source_block pMeL3H
_cod_database_code 7720466
_shelx_shelxl_version_number 2018/3
_chemical_oxdiff_formula C63O3N4H64
_chemical_oxdiff_usercomment 'Me o-tBuV'
_shelx_space_group_comment
;
The symmetry employed for this shelxl refinement is uniquely defined
by the following loop, which should always be used as a source of
symmetry information in preference to the above space-group names.
They are only intended as comments.
;
_shelx_estimated_absorpt_t_max 0.982
_shelx_estimated_absorpt_t_min 0.897
_olex2_refinement_description
;
1. Fixed Uiso
 At 1.2 times of:
  All C(H) groups
 At 1.5 times of:
  All C(H,H,H) groups, All O(H) groups
2.a Aromatic/amide H refined with riding coordinates:
 C3(H3), C5(H5), C8(H8), C11(H11), C12(H12), C13(H13), C14(H14), C19(H19),
 C22(H22), C23(H23), C24(H24), C25(H25), C33(H33), C35(H35), C38(H38), C41(H41),
  C42(H42), C43(H43), C44(H44), C49(H49), C52(H52), C53(H53), C54(H54), C55(H55)
2.b Idealised Me refined as rotating group:
 C7(H7A,H7B,H7C), C16(H16A,H16B,H16C), C17(H17A,H17B,H17C), C18(H18A,H18B,
 H18C), C27(H27A,H27B,H27C), C28(H28A,H28B,H28C), C29(H29A,H29B,H29C), C37(H37A,
 H37B,H37C), C46(H46A,H46B,H46C), C47(H47A,H47B,H47C), C48(H48A,H48B,H48C),
 C57(H57A,H57B,H57C), C58(H58A,H58B,H58C), C59(H59A,H59B,H59C)
2.c Idealised tetrahedral OH refined as rotating group:
 O1(H1), O2(H2)
;
_olex2_submission_special_instructions 'No special instructions were received'
_oxdiff_exptl_absorpt_empirical_details
;
Empirical correction (ABSPACK) includes:
- Absorption correction using spherical harmonics
- Frame scaling
;
_oxdiff_exptl_absorpt_empirical_full_max 3.286
_oxdiff_exptl_absorpt_empirical_full_min 0.542

loop_
_space_group_symop_operation_xyz
'x, y, z'
'-x, -y, -z'

loop_
_atom_site_label
_atom_site_type_symbol
_atom_site_fract_x
_atom_site_fract_y
_atom_site_fract_z
_atom_site_U_iso_or_equiv
_atom_site_adp_type
_atom_site_occupancy
_atom_site_site_symmetry_order
_atom_site_calc_flag
_atom_site_refinement_flags_posn
_atom_site_refinement_flags_adp
_atom_site_refinement_flags_occupancy
_atom_site_disorder_assembly
_atom_site_disorder_group
O1 O 0.22013(8) -0.04542(6) 0.94283(6) 0.03087(19) Uani 1 1 d . . . . .
H1 H 0.261913 -0.099162 0.958732 0.046 Uiso 1 1 calc R U . . .
N1 N 0.33321(9) -0.18976(7) 1.04522(7) 0.0292(2) Uani 1 1 d . . . . .
N2 N 0.00700(10) 0.21769(7) 0.90514(7) 0.0291(2) Uani 1 1 d . . . . .
C1 C 0.18295(11) -0.00617(8) 1.00793(8) 0.0277(2) Uani 1 1 d . . . . .
C2 C 0.10762(11) 0.08320(9) 0.99610(8) 0.0288(3) Uani 1 1 d . . . . .
C3 C 0.06642(12) 0.12195(9) 1.06446(8) 0.0306(3) Uani 1 1 d . . . . .
H3 H 0.013779 0.181625 1.056492 0.037 Uiso 1 1 calc R U . . .
C4 C 0.09893(12) 0.07719(9) 1.14364(8) 0.0322(3) Uani 1 1 d . . . . .
C5 C 0.17684(12) -0.00983(9) 1.15345(8) 0.0313(3) Uani 1 1 d . . . . .
H5 H 0.202567 -0.040967 1.206675 0.038 Uiso 1 1 calc R U . . .
C6 C 0.21841(11) -0.05286(8) 1.08768(8) 0.0287(3) Uani 1 1 d . . . . .
C7 C 0.05395(16) 0.12263(10) 1.21498(9) 0.0414(3) Uani 1 1 d . . . . .
H7A H 0.078049 0.078400 1.266605 0.062 Uiso 1 1 calc R U . . .
H7B H -0.041022 0.139353 1.219208 0.062 Uiso 1 1 calc R U . . .
H7C H 0.095486 0.179767 1.205680 0.062 Uiso 1 1 calc R U . . .
C8 C 0.29715(11) -0.14525(9) 1.10254(8) 0.0289(3) Uani 1 1 d . . . . .
H8 H 0.322527 -0.173342 1.156370 0.035 Uiso 1 1 calc R U . . .
C9 C 0.40501(12) -0.28197(9) 1.06427(8) 0.0294(3) Uani 1 1 d . . . . .
C10 C 0.50169(12) -0.31146(9) 1.00438(8) 0.0324(3) Uani 1 1 d . . . . .
C11 C 0.56415(14) -0.40391(10) 1.02700(9) 0.0373(3) Uani 1 1 d . . . . .
H11 H 0.630187 -0.426031 0.988458 0.045 Uiso 1 1 calc R U . . .
C12 C 0.53360(14) -0.46449(10) 1.10331(10) 0.0394(3) Uani 1 1 d . . . . .
H12 H 0.578034 -0.526951 1.115971 0.047 Uiso 1 1 calc R U . . .
C13 C 0.43880(13) -0.43454(9) 1.16116(9) 0.0364(3) Uani 1 1 d . . . . .
H13 H 0.418045 -0.475717 1.213782 0.044 Uiso 1 1 calc R U . . .
C14 C 0.37456(12) -0.34349(9) 1.14110(9) 0.0325(3) Uani 1 1 d . . . . .
H14 H 0.308617 -0.322491 1.180282 0.039 Uiso 1 1 calc R U . . .
C15 C 0.53907(14) -0.24657(10) 0.91884(9) 0.0379(3) Uani 1 1 d . . . . .
C16 C 0.57797(14) -0.15462(10) 0.92830(10) 0.0409(3) Uani 1 1 d . . . . .
H16A H 0.609960 -0.117236 0.873685 0.061 Uiso 1 1 calc R U . . .
H16B H 0.646920 -0.169672 0.964863 0.061 Uiso 1 1 calc R U . . .
H16C H 0.501850 -0.118317 0.952383 0.061 Uiso 1 1 calc R U . . .
C17 C 0.42489(16) -0.22654(11) 0.86612(9) 0.0432(3) Uani 1 1 d . . . . .
H17A H 0.345849 -0.200512 0.896482 0.065 Uiso 1 1 calc R U . . .
H17B H 0.410157 -0.285390 0.854782 0.065 Uiso 1 1 calc R U . . .
H17C H 0.446058 -0.180972 0.813574 0.065 Uiso 1 1 calc R U . . .
C18 C 0.65718(17) -0.29316(12) 0.87043(11) 0.0523(4) Uani 1 1 d . . . . .
H18A H 0.635428 -0.350992 0.860772 0.078 Uiso 1 1 calc R U . . .
H18B H 0.731667 -0.308737 0.902669 0.078 Uiso 1 1 calc R U . . .
H18C H 0.679677 -0.249435 0.817019 0.078 Uiso 1 1 calc R U . . .
C19 C 0.07556(11) 0.13670(9) 0.91332(8) 0.0289(3) Uani 1 1 d . . . . .
H19 H 0.105474 0.111374 0.866327 0.035 Uiso 1 1 calc R U . . .
C20 C -0.02522(11) 0.27265(9) 0.82672(8) 0.0280(2) Uani 1 1 d . . . . .
C21 C -0.04307(11) 0.37230(9) 0.81312(8) 0.0291(3) Uani 1 1 d . . . . .
C22 C -0.08233(12) 0.42402(9) 0.73652(8) 0.0316(3) Uani 1 1 d . . . . .
H22 H -0.092953 0.490974 0.724934 0.038 Uiso 1 1 calc R U . . .
C23 C -0.10647(12) 0.38184(9) 0.67668(8) 0.0325(3) Uani 1 1 d . . . . .
H23 H -0.134215 0.419720 0.625771 0.039 Uiso 1 1 calc R U . . .
C24 C -0.08997(12) 0.28428(9) 0.69142(8) 0.0316(3) Uani 1 1 d . . . . .
H24 H -0.106601 0.254682 0.650989 0.038 Uiso 1 1 calc R U . . .
C25 C -0.04877(11) 0.23044(9) 0.76617(8) 0.0294(3) Uani 1 1 d . . . . .
H25 H -0.036353 0.163570 0.776307 0.035 Uiso 1 1 calc R U . . .
C26 C -0.02407(12) 0.42193(9) 0.87940(8) 0.0322(3) Uani 1 1 d . . . . .
C27 C 0.11285(13) 0.39071(9) 0.90830(9) 0.0348(3) Uani 1 1 d . . . . .
H27A H 0.121554 0.323397 0.936268 0.052 Uiso 1 1 calc R U . . .
H27B H 0.124649 0.427253 0.946904 0.052 Uiso 1 1 calc R U . . .
H27C H 0.179283 0.401662 0.860065 0.052 Uiso 1 1 calc R U . . .
C28 C -0.03777(14) 0.52973(9) 0.84581(10) 0.0391(3) Uani 1 1 d . . . . .
H28A H 0.026350 0.545971 0.796991 0.059 Uiso 1 1 calc R U . . .
H28B H -0.022494 0.559044 0.888828 0.059 Uiso 1 1 calc R U . . .
H28C H -0.125895 0.552879 0.830191 0.059 Uiso 1 1 calc R U . . .
C29 C -0.12891(13) 0.40019(10) 0.95460(9) 0.0366(3) Uani 1 1 d . . . . .
H29A H -0.215587 0.424430 0.936884 0.055 Uiso 1 1 calc R U . . .
H29B H -0.114721 0.430539 0.997188 0.055 Uiso 1 1 calc R U . . .
H29C H -0.123050 0.331779 0.977505 0.055 Uiso 1 1 calc R U . . .
O2 O 0.32322(9) 0.45809(6) 0.45050(6) 0.0316(2) Uani 1 1 d . . . . .
H2 H 0.295768 0.405319 0.466681 0.047 Uiso 1 1 calc R U . . .
N3 N 0.23112(10) 0.31431(7) 0.55429(7) 0.0297(2) Uani 1 1 d . . . . .
N4 N 0.43308(10) 0.72038(7) 0.40803(7) 0.0303(2) Uani 1 1 d . . . . .
C31 C 0.31621(11) 0.49628(8) 0.51557(8) 0.0282(2) Uani 1 1 d . . . . .
C32 C 0.35564(11) 0.58570(8) 0.50240(8) 0.0295(3) Uani 1 1 d . . . . .
C33 C 0.35040(12) 0.62430(9) 0.57037(8) 0.0316(3) Uani 1 1 d . . . . .
H33 H 0.378885 0.684242 0.561310 0.038 Uiso 1 1 calc R U . . .
C34 C 0.30527(12) 0.57875(9) 0.65080(8) 0.0330(3) Uani 1 1 d . . . . .
C35 C 0.26353(12) 0.49128(9) 0.66236(8) 0.0312(3) Uani 1 1 d . . . . .
H35 H 0.230545 0.459430 0.716567 0.037 Uiso 1 1 calc R U . . .
C36 C 0.26866(11) 0.44879(8) 0.59658(8) 0.0293(3) Uani 1 1 d . . . . .
C37 C 0.30206(15) 0.62401(10) 0.72169(9) 0.0404(3) Uani 1 1 d . . . . .
H37A H 0.244211 0.684055 0.712147 0.061 Uiso 1 1 calc R U . . .
H37B H 0.390285 0.635543 0.725338 0.061 Uiso 1 1 calc R U . . .
H37C H 0.269618 0.581886 0.773700 0.061 Uiso 1 1 calc R U . . .
C38 C 0.22401(11) 0.35685(9) 0.61249(8) 0.0296(3) Uani 1 1 d . . . . .
H38 H 0.188912 0.327840 0.667096 0.036 Uiso 1 1 calc R U . . .
C39 C 0.19139(11) 0.22287(8) 0.57238(8) 0.0291(3) Uani 1 1 d . . . . .
C40 C 0.12853(12) 0.19758(9) 0.51426(8) 0.0303(3) Uani 1 1 d . . . . .
C41 C 0.09885(13) 0.10516(9) 0.53492(9) 0.0351(3) Uani 1 1 d . . . . .
H41 H 0.056098 0.085780 0.497501 0.042 Uiso 1 1 calc R U . . .
C42 C 0.12922(14) 0.04028(9) 0.60797(9) 0.0377(3) Uani 1 1 d . . . . .
H42 H 0.108376 -0.022238 0.619251 0.045 Uiso 1 1 calc R U . . .
C43 C 0.18967(13) 0.06675(9) 0.66406(9) 0.0358(3) Uani 1 1 d . . . . .
H43 H 0.209826 0.023020 0.714405 0.043 Uiso 1 1 calc R U . . .
C44 C 0.22057(12) 0.15790(9) 0.64603(8) 0.0323(3) Uani 1 1 d . . . . .
H44 H 0.262301 0.176480 0.684400 0.039 Uiso 1 1 calc R U . . .
C45 C 0.09229(13) 0.26698(9) 0.43282(8) 0.0338(3) Uani 1 1 d . . . . .
C46 C 0.01197(13) 0.35863(9) 0.44945(9) 0.0349(3) Uani 1 1 d . . . . .
H46A H 0.065285 0.391138 0.473164 0.052 Uiso 1 1 calc R U . . .
H46B H -0.065614 0.343252 0.488567 0.052 Uiso 1 1 calc R U . . .
H46C H -0.014830 0.399757 0.397184 0.052 Uiso 1 1 calc R U . . .
C47 C 0.21749(15) 0.28830(10) 0.37338(9) 0.0397(3) Uani 1 1 d . . . . .
H47A H 0.194729 0.336082 0.323272 0.060 Uiso 1 1 calc R U . . .
H47B H 0.261154 0.230397 0.358064 0.060 Uiso 1 1 calc R U . . .
H47C H 0.276116 0.311970 0.401039 0.060 Uiso 1 1 calc R U . . .
C48 C 0.00754(16) 0.22577(11) 0.38827(10) 0.0449(3) Uani 1 1 d . . . . .
H48A H -0.072774 0.210766 0.424623 0.067 Uiso 1 1 calc R U . . .
H48B H 0.055603 0.168147 0.374514 0.067 Uiso 1 1 calc R U . . .
H48C H -0.014458 0.272012 0.337161 0.067 Uiso 1 1 calc R U . . .
C49 C 0.39863(11) 0.63915(9) 0.41820(8) 0.0296(3) Uani 1 1 d . . . . .
H49 H 0.400694 0.613318 0.371835 0.036 Uiso 1 1 calc R U . . .
C50 C 0.47581(11) 0.77503(9) 0.32870(8) 0.0292(3) Uani 1 1 d . . . . .
C51 C 0.45841(12) 0.87462(9) 0.31605(8) 0.0308(3) Uani 1 1 d . . . . .
C52 C 0.50878(12) 0.92636(9) 0.23848(9) 0.0337(3) Uani 1 1 d . . . . .
H52 H 0.497137 0.993276 0.227684 0.040 Uiso 1 1 calc R U . . .
C53 C 0.57512(12) 0.88396(10) 0.17655(9) 0.0352(3) Uani 1 1 d . . . . .
H53 H 0.608641 0.921642 0.124968 0.042 Uiso 1 1 calc R U . . .
C54 C 0.59211(12) 0.78644(10) 0.19044(9) 0.0336(3) Uani 1 1 d . . . . .
H54 H 0.637721 0.756728 0.148704 0.040 Uiso 1 1 calc R U . . .
C55 C 0.54176(12) 0.73287(9) 0.26592(8) 0.0306(3) Uani 1 1 d . . . . .
H55 H 0.552249 0.666103 0.275252 0.037 Uiso 1 1 calc R U . . .
C56 C 0.38895(13) 0.92430(9) 0.38372(9) 0.0346(3) Uani 1 1 d . . . . .
C57 C 0.46539(14) 0.89671(10) 0.45994(9) 0.0386(3) Uani 1 1 d . . . . .
H57A H 0.475572 0.827979 0.481294 0.058 Uiso 1 1 calc R U . . .
H57B H 0.417498 0.926657 0.503237 0.058 Uiso 1 1 calc R U . . .
H57C H 0.551614 0.917970 0.443685 0.058 Uiso 1 1 calc R U . . .
C58 C 0.37753(16) 1.03213(10) 0.35310(10) 0.0447(3) Uani 1 1 d . . . . .
H58A H 0.464954 1.051408 0.337200 0.067 Uiso 1 1 calc R U . . .
H58B H 0.331955 1.061031 0.397609 0.067 Uiso 1 1 calc R U . . .
H58C H 0.328401 1.052822 0.304939 0.067 Uiso 1 1 calc R U . . .
C59 C 0.24926(14) 0.89865(10) 0.41076(9) 0.0388(3) Uani 1 1 d . . . . .
H59A H 0.201145 0.915370 0.362223 0.058 Uiso 1 1 calc R U . . .
H59B H 0.204903 0.933550 0.451529 0.058 Uiso 1 1 calc R U . . .
H59C H 0.252901 0.830709 0.435708 0.058 Uiso 1 1 calc R U . . .

loop_
_atom_site_aniso_label
_atom_site_aniso_U_11
_atom_site_aniso_U_22
_atom_site_aniso_U_33
_atom_site_aniso_U_23
_atom_site_aniso_U_13
_atom_site_aniso_U_12
O1 0.0369(5) 0.0259(4) 0.0268(5) -0.0018(3) -0.0058(3) -0.0012(3)
N1 0.0285(5) 0.0252(5) 0.0303(6) 0.0012(4) -0.0054(4) -0.0046(4)
N2 0.0332(5) 0.0254(5) 0.0263(5) 0.0000(4) -0.0061(4) -0.0046(4)
C1 0.0290(6) 0.0256(6) 0.0270(6) -0.0011(5) -0.0035(4) -0.0072(4)
C2 0.0305(6) 0.0252(6) 0.0285(6) 0.0000(5) -0.0048(5) -0.0064(4)
C3 0.0340(6) 0.0258(6) 0.0295(7) -0.0014(5) -0.0044(5) -0.0049(5)
C4 0.0377(6) 0.0290(6) 0.0280(6) -0.0017(5) -0.0041(5) -0.0077(5)
C5 0.0368(6) 0.0294(6) 0.0258(6) 0.0013(5) -0.0075(5) -0.0084(5)
C6 0.0295(6) 0.0257(6) 0.0288(6) 0.0001(5) -0.0053(5) -0.0070(4)
C7 0.0575(9) 0.0344(7) 0.0292(7) -0.0041(6) -0.0056(6) -0.0028(6)
C8 0.0298(6) 0.0264(6) 0.0277(6) 0.0021(5) -0.0062(5) -0.0070(4)
C9 0.0308(6) 0.0250(6) 0.0313(7) -0.0005(5) -0.0102(5) -0.0051(4)
C10 0.0347(6) 0.0299(6) 0.0318(7) -0.0033(5) -0.0090(5) -0.0042(5)
C11 0.0410(7) 0.0326(7) 0.0369(8) -0.0067(6) -0.0092(5) 0.0008(5)
C12 0.0457(7) 0.0278(6) 0.0431(8) -0.0026(6) -0.0163(6) 0.0010(5)
C13 0.0433(7) 0.0282(6) 0.0350(7) 0.0036(5) -0.0136(6) -0.0069(5)
C14 0.0342(6) 0.0284(6) 0.0329(7) 0.0001(5) -0.0080(5) -0.0067(5)
C15 0.0423(7) 0.0346(7) 0.0317(7) -0.0016(6) -0.0030(5) -0.0022(5)
C16 0.0394(7) 0.0380(7) 0.0390(8) 0.0012(6) -0.0001(6) -0.0080(6)
C17 0.0588(9) 0.0378(7) 0.0302(7) -0.0035(6) -0.0102(6) -0.0013(6)
C18 0.0587(9) 0.0468(9) 0.0396(9) -0.0031(7) 0.0055(7) 0.0037(7)
C19 0.0308(6) 0.0273(6) 0.0269(6) -0.0026(5) -0.0041(5) -0.0052(5)
C20 0.0296(6) 0.0271(6) 0.0244(6) -0.0005(5) -0.0041(4) -0.0039(4)
C21 0.0295(6) 0.0276(6) 0.0283(6) -0.0029(5) -0.0051(5) -0.0030(4)
C22 0.0332(6) 0.0270(6) 0.0308(7) 0.0002(5) -0.0060(5) -0.0027(5)
C23 0.0335(6) 0.0333(6) 0.0266(6) 0.0022(5) -0.0074(5) -0.0045(5)
C24 0.0334(6) 0.0351(7) 0.0258(6) -0.0040(5) -0.0050(5) -0.0072(5)
C25 0.0312(6) 0.0267(6) 0.0282(6) -0.0025(5) -0.0036(5) -0.0047(4)
C26 0.0368(6) 0.0278(6) 0.0319(7) -0.0048(5) -0.0094(5) -0.0026(5)
C27 0.0393(7) 0.0309(6) 0.0350(7) -0.0054(5) -0.0109(5) -0.0052(5)
C28 0.0483(8) 0.0280(6) 0.0417(8) -0.0066(6) -0.0133(6) -0.0017(5)
C29 0.0406(7) 0.0363(7) 0.0341(7) -0.0108(6) -0.0072(5) -0.0020(5)
O2 0.0391(5) 0.0261(4) 0.0289(5) -0.0009(4) -0.0068(3) -0.0088(3)
N3 0.0296(5) 0.0252(5) 0.0316(6) 0.0003(4) -0.0074(4) -0.0039(4)
N4 0.0339(5) 0.0251(5) 0.0290(6) 0.0010(4) -0.0067(4) -0.0053(4)
C31 0.0282(6) 0.0249(6) 0.0296(6) -0.0008(5) -0.0087(5) -0.0026(4)
C32 0.0289(6) 0.0249(6) 0.0324(7) 0.0001(5) -0.0092(5) -0.0033(4)
C33 0.0344(6) 0.0258(6) 0.0335(7) -0.0006(5) -0.0104(5) -0.0058(5)
C34 0.0356(6) 0.0306(6) 0.0310(7) -0.0015(5) -0.0100(5) -0.0031(5)
C35 0.0344(6) 0.0286(6) 0.0270(6) 0.0018(5) -0.0075(5) -0.0040(5)
C36 0.0294(6) 0.0251(6) 0.0303(6) 0.0013(5) -0.0086(5) -0.0031(4)
C37 0.0529(8) 0.0366(7) 0.0317(7) -0.0029(6) -0.0103(6) -0.0097(6)
C38 0.0287(6) 0.0264(6) 0.0298(6) 0.0025(5) -0.0072(5) -0.0040(4)
C39 0.0276(6) 0.0245(6) 0.0313(7) -0.0003(5) -0.0020(5) -0.0038(4)
C40 0.0314(6) 0.0276(6) 0.0286(6) -0.0034(5) -0.0009(5) -0.0031(5)
C41 0.0406(7) 0.0309(6) 0.0336(7) -0.0063(5) -0.0024(5) -0.0085(5)
C42 0.0433(7) 0.0256(6) 0.0415(8) -0.0016(5) -0.0011(6) -0.0104(5)
C43 0.0386(7) 0.0273(6) 0.0350(7) 0.0047(5) -0.0043(5) -0.0055(5)
C44 0.0321(6) 0.0289(6) 0.0331(7) -0.0007(5) -0.0064(5) -0.0047(5)
C45 0.0430(7) 0.0301(6) 0.0267(6) -0.0033(5) -0.0056(5) -0.0047(5)
C46 0.0386(7) 0.0340(7) 0.0297(7) -0.0027(5) -0.0100(5) -0.0004(5)
C47 0.0521(8) 0.0312(7) 0.0304(7) -0.0021(5) 0.0014(6) -0.0043(6)
C48 0.0618(9) 0.0421(8) 0.0329(8) -0.0062(6) -0.0133(6) -0.0098(7)
C49 0.0304(6) 0.0273(6) 0.0298(6) -0.0020(5) -0.0078(5) -0.0038(4)
C50 0.0300(6) 0.0261(6) 0.0297(6) 0.0012(5) -0.0087(5) -0.0062(4)
C51 0.0314(6) 0.0259(6) 0.0330(7) -0.0002(5) -0.0080(5) -0.0056(5)
C52 0.0344(6) 0.0267(6) 0.0362(7) 0.0028(5) -0.0081(5) -0.0061(5)
C53 0.0341(6) 0.0354(7) 0.0312(7) 0.0049(5) -0.0074(5) -0.0083(5)
C54 0.0320(6) 0.0368(7) 0.0306(7) -0.0038(5) -0.0071(5) -0.0045(5)
C55 0.0320(6) 0.0275(6) 0.0316(7) -0.0019(5) -0.0099(5) -0.0050(5)
C56 0.0398(7) 0.0258(6) 0.0354(7) -0.0020(5) -0.0035(5) -0.0058(5)
C57 0.0457(7) 0.0341(7) 0.0376(8) -0.0085(6) -0.0048(6) -0.0102(5)
C58 0.0553(8) 0.0275(7) 0.0460(9) -0.0038(6) 0.0003(7) -0.0050(6)
C59 0.0406(7) 0.0329(7) 0.0395(8) -0.0043(6) -0.0025(6) -0.0047(5)

loop_
_atom_type_symbol
_atom_type_description
_atom_type_scat_dispersion_real
_atom_type_scat_dispersion_imag
_atom_type_scat_source
C C 0.0181 0.0091 'International Tables Vol C Tables 4.2.6.8 and 6.1.1.4'
H H 0.0000 0.0000 'International Tables Vol C Tables 4.2.6.8 and 6.1.1.4'
N N 0.0311 0.0180 'International Tables Vol C Tables 4.2.6.8 and 6.1.1.4'
O O 0.0492 0.0322 'International Tables Vol C Tables 4.2.6.8 and 6.1.1.4'

loop_
_exptl_crystal_face_index_h
_exptl_crystal_face_index_k
_exptl_crystal_face_index_l
_exptl_crystal_face_perp_dist
0 -5 7 0.0867
7 3 4 0.0608
1 -8 -8 0.0113
0 8 8 0.0174
-5 -6 -7 0.0560
0 5 -7 0.1034
-5 5 -3 0.0761
-6 2 2 0.0864
-5 -3 -9 0.0670

loop_
_geom_angle_atom_site_label_1
_geom_angle_atom_site_label_2
_geom_angle_atom_site_label_3
_geom_angle
_geom_angle_site_symmetry_1
_geom_angle_site_symmetry_3
_geom_angle_publ_flag
C1 O1 H1 109.5 . . ?
C8 N1 C9 119.63(11) . . ?
C19 N2 C20 121.58(11) . . ?
O1 C1 C2 119.26(11) . . ?
O1 C1 C6 121.29(11) . . ?
C2 C1 C6 119.44(12) . . ?
C1 C2 C19 121.18(12) . . ?
C3 C2 C1 118.76(11) . . ?
C3 C2 C19 120.04(11) . . ?
C2 C3 H3 118.5 . . ?
C4 C3 C2 122.95(11) . . ?
C4 C3 H3 118.5 . . ?
C3 C4 C5 117.34(12) . . ?
C3 C4 C7 120.91(12) . . ?
C5 C4 C7 121.74(12) . . ?
C4 C5 H5 118.9 . . ?
C4 C5 C6 122.15(12) . . ?
C6 C5 H5 118.9 . . ?
C1 C6 C8 121.23(12) . . ?
C5 C6 C1 119.32(11) . . ?
C5 C6 C8 119.45(11) . . ?
C4 C7 H7A 109.5 . . ?
C4 C7 H7B 109.5 . . ?
C4 C7 H7C 109.5 . . ?
H7A C7 H7B 109.5 . . ?
H7A C7 H7C 109.5 . . ?
H7B C7 H7C 109.5 . . ?
N1 C8 C6 122.04(11) . . ?
N1 C8 H8 119.0 . . ?
C6 C8 H8 119.0 . . ?
C10 C9 N1 120.02(11) . . ?
C14 C9 N1 119.18(11) . . ?
C14 C9 C10 120.74(11) . . ?
C9 C10 C15 122.86(11) . . ?
C11 C10 C9 116.34(12) . . ?
C11 C10 C15 120.79(12) . . ?
C10 C11 H11 118.7 . . ?
C12 C11 C10 122.61(13) . . ?
C12 C11 H11 118.7 . . ?
C11 C12 H12 119.8 . . ?
C13 C12 C11 120.31(12) . . ?
C13 C12 H12 119.8 . . ?
C12 C13 H13 120.6 . . ?
C12 C13 C14 118.85(13) . . ?
C14 C13 H13 120.6 . . ?
C9 C14 H14 119.4 . . ?
C13 C14 C9 121.14(13) . . ?
C13 C14 H14 119.4 . . ?
C10 C15 C17 109.68(12) . . ?
C16 C15 C10 110.72(12) . . ?
C16 C15 C17 111.34(12) . . ?
C16 C15 C18 106.57(13) . . ?
C18 C15 C10 111.62(11) . . ?
C18 C15 C17 106.82(13) . . ?
C15 C16 H16A 109.5 . . ?
C15 C16 H16B 109.5 . . ?
C15 C16 H16C 109.5 . . ?
H16A C16 H16B 109.5 . . ?
H16A C16 H16C 109.5 . . ?
H16B C16 H16C 109.5 . . ?
C15 C17 H17A 109.5 . . ?
C15 C17 H17B 109.5 . . ?
C15 C17 H17C 109.5 . . ?
H17A C17 H17B 109.5 . . ?
H17A C17 H17C 109.5 . . ?
H17B C17 H17C 109.5 . . ?
C15 C18 H18A 109.5 . . ?
C15 C18 H18B 109.5 . . ?
C15 C18 H18C 109.5 . . ?
H18A C18 H18B 109.5 . . ?
H18A C18 H18C 109.5 . . ?
H18B C18 H18C 109.5 . . ?
N2 C19 C2 119.29(12) . . ?
N2 C19 H19 120.4 . . ?
C2 C19 H19 120.4 . . ?
N2 C20 C21 118.26(11) . . ?
C25 C20 N2 121.12(11) . . ?
C25 C20 C21 120.44(11) . . ?
C20 C21 C26 122.34(11) . . ?
C22 C21 C20 116.51(12) . . ?
C22 C21 C26 121.14(11) . . ?
C21 C22 H22 118.6 . . ?
C23 C22 C21 122.90(12) . . ?
C23 C22 H22 118.6 . . ?
C22 C23 H23 120.1 . . ?
C24 C23 C22 119.80(12) . . ?
C24 C23 H23 120.1 . . ?
C23 C24 H24 120.5 . . ?
C23 C24 C25 119.02(12) . . ?
C25 C24 H24 120.5 . . ?
C20 C25 H25 119.3 . . ?
C24 C25 C20 121.31(12) . . ?
C24 C25 H25 119.3 . . ?
C21 C26 C27 111.38(10) . . ?
C21 C26 C29 109.92(11) . . ?
C28 C26 C21 111.49(11) . . ?
C28 C26 C27 106.99(11) . . ?
C28 C26 C29 107.34(11) . . ?
C29 C26 C27 109.59(11) . . ?
C26 C27 H27A 109.5 . . ?
C26 C27 H27B 109.5 . . ?
C26 C27 H27C 109.5 . . ?
H27A C27 H27B 109.5 . . ?
H27A C27 H27C 109.5 . . ?
H27B C27 H27C 109.5 . . ?
C26 C28 H28A 109.5 . . ?
C26 C28 H28B 109.5 . . ?
C26 C28 H28C 109.5 . . ?
H28A C28 H28B 109.5 . . ?
H28A C28 H28C 109.5 . . ?
H28B C28 H28C 109.5 . . ?
C26 C29 H29A 109.5 . . ?
C26 C29 H29B 109.5 . . ?
C26 C29 H29C 109.5 . . ?
H29A C29 H29B 109.5 . . ?
H29A C29 H29C 109.5 . . ?
H29B C29 H29C 109.5 . . ?
C31 O2 H2 109.5 . . ?
C38 N3 C39 120.06(11) . . ?
C49 N4 C50 122.04(11) . . ?
O2 C31 C32 119.13(11) . . ?
O2 C31 C36 121.40(11) . . ?
C32 C31 C36 119.47(12) . . ?
C31 C32 C49 120.73(12) . . ?
C33 C32 C31 118.91(12) . . ?
C33 C32 C49 120.34(11) . . ?
C32 C33 H33 118.6 . . ?
C34 C33 C32 122.81(12) . . ?
C34 C33 H33 118.6 . . ?
C33 C34 C35 117.48(12) . . ?
C33 C34 C37 120.34(12) . . ?
C35 C34 C37 122.17(12) . . ?
C34 C35 H35 119.0 . . ?
C34 C35 C36 121.99(12) . . ?
C36 C35 H35 119.0 . . ?
C31 C36 C38 121.13(12) . . ?
C35 C36 C31 119.31(11) . . ?
C35 C36 C38 119.56(12) . . ?
C34 C37 H37A 109.5 . . ?
C34 C37 H37B 109.5 . . ?
C34 C37 H37C 109.5 . . ?
H37A C37 H37B 109.5 . . ?
H37A C37 H37C 109.5 . . ?
H37B C37 H37C 109.5 . . ?
N3 C38 C36 121.36(12) . . ?
N3 C38 H38 119.3 . . ?
C36 C38 H38 119.3 . . ?
C40 C39 N3 119.94(11) . . ?
C44 C39 N3 119.15(12) . . ?
C44 C39 C40 120.84(12) . . ?
C39 C40 C45 122.89(11) . . ?
C41 C40 C39 116.28(12) . . ?
C41 C40 C45 120.82(12) . . ?
C40 C41 H41 118.6 . . ?
C42 C41 C40 122.75(13) . . ?
C42 C41 H41 118.6 . . ?
C41 C42 H42 120.0 . . ?
C43 C42 C41 119.95(12) . . ?
C43 C42 H42 120.0 . . ?
C42 C43 H43 120.4 . . ?
C42 C43 C44 119.14(13) . . ?
C44 C43 H43 120.4 . . ?
C39 C44 H44 119.5 . . ?
C43 C44 C39 121.03(13) . . ?
C43 C44 H44 119.5 . . ?
C40 C45 C46 111.08(11) . . ?
C40 C45 C47 109.58(11) . . ?
C46 C45 C47 110.89(11) . . ?
C48 C45 C40 111.71(11) . . ?
C48 C45 C46 106.20(11) . . ?
C48 C45 C47 107.28(12) . . ?
C45 C46 H46A 109.5 . . ?
C45 C46 H46B 109.5 . . ?
C45 C46 H46C 109.5 . . ?
H46A C46 H46B 109.5 . . ?
H46A C46 H46C 109.5 . . ?
H46B C46 H46C 109.5 . . ?
C45 C47 H47A 109.5 . . ?
C45 C47 H47B 109.5 . . ?
C45 C47 H47C 109.5 . . ?
H47A C47 H47B 109.5 . . ?
H47A C47 H47C 109.5 . . ?
H47B C47 H47C 109.5 . . ?
C45 C48 H48A 109.5 . . ?
C45 C48 H48B 109.5 . . ?
C45 C48 H48C 109.5 . . ?
H48A C48 H48B 109.5 . . ?
H48A C48 H48C 109.5 . . ?
H48B C48 H48C 109.5 . . ?
N4 C49 C32 119.38(12) . . ?
N4 C49 H49 120.3 . . ?
C32 C49 H49 120.3 . . ?
N4 C50 C51 117.99(12) . . ?
C55 C50 N4 121.54(11) . . ?
C55 C50 C51 120.31(12) . . ?
C50 C51 C56 122.32(11) . . ?
C52 C51 C50 116.58(12) . . ?
C52 C51 C56 121.10(11) . . ?
C51 C52 H52 118.6 . . ?
C53 C52 C51 122.81(12) . . ?
C53 C52 H52 118.6 . . ?
C52 C53 H53 120.2 . . ?
C54 C53 C52 119.70(12) . . ?
C54 C53 H53 120.2 . . ?
C53 C54 H54 120.4 . . ?
C55 C54 C53 119.20(13) . . ?
C55 C54 H54 120.4 . . ?
C50 C55 H55 119.3 . . ?
C54 C55 C50 121.39(12) . . ?
C54 C55 H55 119.3 . . ?
C51 C56 C57 110.79(11) . . ?
C51 C56 C59 110.57(11) . . ?
C58 C56 C51 111.99(11) . . ?
C58 C56 C57 106.78(12) . . ?
C58 C56 C59 107.07(11) . . ?
C59 C56 C57 109.50(12) . . ?
C56 C57 H57A 109.5 . . ?
C56 C57 H57B 109.5 . . ?
C56 C57 H57C 109.5 . . ?
H57A C57 H57B 109.5 . . ?
H57A C57 H57C 109.5 . . ?
H57B C57 H57C 109.5 . . ?
C56 C58 H58A 109.5 . . ?
C56 C58 H58B 109.5 . . ?
C56 C58 H58C 109.5 . . ?
H58A C58 H58B 109.5 . . ?
H58A C58 H58C 109.5 . . ?
H58B C58 H58C 109.5 . . ?
C56 C59 H59A 109.5 . . ?
C56 C59 H59B 109.5 . . ?
C56 C59 H59C 109.5 . . ?
H59A C59 H59B 109.5 . . ?
H59A C59 H59C 109.5 . . ?
H59B C59 H59C 109.5 . . ?

loop_
_geom_bond_atom_site_label_1
_geom_bond_atom_site_label_2
_geom_bond_distance
_geom_bond_site_symmetry_2
_geom_bond_publ_flag
O1 H1 0.8400 . ?
O1 C1 1.3467(15) . ?
N1 C8 1.2820(17) . ?
N1 C9 1.4276(15) . ?
N2 C19 1.2775(16) . ?
N2 C20 1.4133(16) . ?
C1 C2 1.4065(17) . ?
C1 C6 1.4127(17) . ?
C2 C3 1.3951(18) . ?
C2 C19 1.4678(17) . ?
C3 H3 0.9500 . ?
C3 C4 1.3889(18) . ?
C4 C5 1.3914(18) . ?
C4 C7 1.5021(19) . ?
C5 H5 0.9500 . ?
C5 C6 1.3952(19) . ?
C6 C8 1.4580(17) . ?
C7 H7A 0.9800 . ?
C7 H7B 0.9800 . ?
C7 H7C 0.9800 . ?
C8 H8 0.9500 . ?
C9 C10 1.4131(19) . ?
C9 C14 1.3965(18) . ?
C10 C11 1.3980(18) . ?
C10 C15 1.5390(19) . ?
C11 H11 0.9500 . ?
C11 C12 1.384(2) . ?
C12 H12 0.9500 . ?
C12 C13 1.381(2) . ?
C13 H13 0.9500 . ?
C13 C14 1.3842(18) . ?
C14 H14 0.9500 . ?
C15 C16 1.537(2) . ?
C15 C17 1.541(2) . ?
C15 C18 1.539(2) . ?
C16 H16A 0.9800 . ?
C16 H16B 0.9800 . ?
C16 H16C 0.9800 . ?
C17 H17A 0.9800 . ?
C17 H17B 0.9800 . ?
C17 H17C 0.9800 . ?
C18 H18A 0.9800 . ?
C18 H18B 0.9800 . ?
C18 H18C 0.9800 . ?
C19 H19 0.9500 . ?
C20 C21 1.4178(17) . ?
C20 C25 1.3962(18) . ?
C21 C22 1.3984(18) . ?
C21 C26 1.5387(18) . ?
C22 H22 0.9500 . ?
C22 C23 1.3877(19) . ?
C23 H23 0.9500 . ?
C23 C24 1.3863(19) . ?
C24 H24 0.9500 . ?
C24 C25 1.3887(18) . ?
C25 H25 0.9500 . ?
C26 C27 1.5433(18) . ?
C26 C28 1.5376(18) . ?
C26 C29 1.542(2) . ?
C27 H27A 0.9800 . ?
C27 H27B 0.9800 . ?
C27 H27C 0.9800 . ?
C28 H28A 0.9800 . ?
C28 H28B 0.9800 . ?
C28 H28C 0.9800 . ?
C29 H29A 0.9800 . ?
C29 H29B 0.9800 . ?
C29 H29C 0.9800 . ?
O2 H2 0.8400 . ?
O2 C31 1.3444(16) . ?
N3 C38 1.2826(17) . ?
N3 C39 1.4245(16) . ?
N4 C49 1.2738(17) . ?
N4 C50 1.4145(16) . ?
C31 C32 1.4040(17) . ?
C31 C36 1.4140(18) . ?
C32 C33 1.3956(19) . ?
C32 C49 1.4711(18) . ?
C33 H33 0.9500 . ?
C33 C34 1.3908(19) . ?
C34 C35 1.3910(19) . ?
C34 C37 1.507(2) . ?
C35 H35 0.9500 . ?
C35 C36 1.3988(19) . ?
C36 C38 1.4573(17) . ?
C37 H37A 0.9800 . ?
C37 H37B 0.9800 . ?
C37 H37C 0.9800 . ?
C38 H38 0.9500 . ?
C39 C40 1.4142(19) . ?
C39 C44 1.3950(18) . ?
C40 C41 1.3956(18) . ?
C40 C45 1.5387(18) . ?
C41 H41 0.9500 . ?
C41 C42 1.390(2) . ?
C42 H42 0.9500 . ?
C42 C43 1.380(2) . ?
C43 H43 0.9500 . ?
C43 C44 1.3847(18) . ?
C44 H44 0.9500 . ?
C45 C46 1.5416(18) . ?
C45 C47 1.5427(19) . ?
C45 C48 1.531(2) . ?
C46 H46A 0.9800 . ?
C46 H46B 0.9800 . ?
C46 H46C 0.9800 . ?
C47 H47A 0.9800 . ?
C47 H47B 0.9800 . ?
C47 H47C 0.9800 . ?
C48 H48A 0.9800 . ?
C48 H48B 0.9800 . ?
C48 H48C 0.9800 . ?
C49 H49 0.9500 . ?
C50 C51 1.4185(17) . ?
C50 C55 1.3990(19) . ?
C51 C52 1.4003(18) . ?
C51 C56 1.5395(19) . ?
C52 H52 0.9500 . ?
C52 C53 1.391(2) . ?
C53 H53 0.9500 . ?
C53 C54 1.3866(19) . ?
C54 H54 0.9500 . ?
C54 C55 1.3853(19) . ?
C55 H55 0.9500 . ?
C56 C57 1.544(2) . ?
C56 C58 1.5342(18) . ?
C56 C59 1.5411(19) . ?
C57 H57A 0.9800 . ?
C57 H57B 0.9800 . ?
C57 H57C 0.9800 . ?
C58 H58A 0.9800 . ?
C58 H58B 0.9800 . ?
C58 H58C 0.9800 . ?
C59 H59A 0.9800 . ?
C59 H59B 0.9800 . ?
C59 H59C 0.9800 . ?

loop_
_geom_torsion_atom_site_label_1
_geom_torsion_atom_site_label_2
_geom_torsion_atom_site_label_3
_geom_torsion_atom_site_label_4
_geom_torsion
_geom_torsion_site_symmetry_1
_geom_torsion_site_symmetry_2
_geom_torsion_site_symmetry_3
_geom_torsion_site_symmetry_4
_geom_torsion_publ_flag
O1 C1 C2 C3 178.14(11) . . . . ?
O1 C1 C2 C19 -3.70(17) . . . . ?
O1 C1 C6 C5 -179.50(11) . . . . ?
O1 C1 C6 C8 0.26(18) . . . . ?
N1 C9 C10 C11 -177.81(12) . . . . ?
N1 C9 C10 C15 2.78(19) . . . . ?
N1 C9 C14 C13 177.92(12) . . . . ?
N2 C20 C21 C22 -176.36(11) . . . . ?
N2 C20 C21 C26 2.11(17) . . . . ?
N2 C20 C25 C24 175.11(11) . . . . ?
C1 C2 C3 C4 1.51(19) . . . . ?
C1 C2 C19 N2 -179.92(11) . . . . ?
C1 C6 C8 N1 -2.83(18) . . . . ?
C2 C1 C6 C5 0.67(17) . . . . ?
C2 C1 C6 C8 -179.57(11) . . . . ?
C2 C3 C4 C5 0.42(19) . . . . ?
C2 C3 C4 C7 178.98(13) . . . . ?
C3 C2 C19 N2 -1.78(18) . . . . ?
C3 C4 C5 C6 -1.86(19) . . . . ?
C4 C5 C6 C1 1.34(19) . . . . ?
C4 C5 C6 C8 -178.43(11) . . . . ?
C5 C6 C8 N1 176.93(11) . . . . ?
C6 C1 C2 C3 -2.03(17) . . . . ?
C6 C1 C2 C19 176.14(11) . . . . ?
C7 C4 C5 C6 179.59(12) . . . . ?
C8 N1 C9 C10 -145.87(12) . . . . ?
C8 N1 C9 C14 36.84(17) . . . . ?
C9 N1 C8 C6 -177.05(11) . . . . ?
C9 C10 C11 C12 0.5(2) . . . . ?
C9 C10 C15 C16 55.01(17) . . . . ?
C9 C10 C15 C17 -68.25(17) . . . . ?
C9 C10 C15 C18 173.57(13) . . . . ?
C10 C9 C14 C13 0.65(19) . . . . ?
C10 C11 C12 C13 -0.5(2) . . . . ?
C11 C10 C15 C16 -124.37(14) . . . . ?
C11 C10 C15 C17 112.36(14) . . . . ?
C11 C10 C15 C18 -5.82(19) . . . . ?
C11 C12 C13 C14 0.5(2) . . . . ?
C12 C13 C14 C9 -0.6(2) . . . . ?
C14 C9 C10 C11 -0.56(18) . . . . ?
C14 C9 C10 C15 -179.97(12) . . . . ?
C15 C10 C11 C12 179.91(13) . . . . ?
C19 N2 C20 C21 -150.15(12) . . . . ?
C19 N2 C20 C25 34.67(17) . . . . ?
C19 C2 C3 C4 -176.68(12) . . . . ?
C20 N2 C19 C2 179.18(11) . . . . ?
C20 C21 C22 C23 1.61(18) . . . . ?
C20 C21 C26 C27 55.57(16) . . . . ?
C20 C21 C26 C28 175.00(11) . . . . ?
C20 C21 C26 C29 -66.10(15) . . . . ?
C21 C20 C25 C24 0.03(18) . . . . ?
C21 C22 C23 C24 -0.9(2) . . . . ?
C22 C21 C26 C27 -126.03(13) . . . . ?
C22 C21 C26 C28 -6.60(17) . . . . ?
C22 C21 C26 C29 112.31(13) . . . . ?
C22 C23 C24 C25 -0.29(19) . . . . ?
C23 C24 C25 C20 0.71(18) . . . . ?
C25 C20 C21 C22 -1.15(17) . . . . ?
C25 C20 C21 C26 177.32(11) . . . . ?
C26 C21 C22 C23 -176.88(12) . . . . ?
O2 C31 C32 C33 -178.85(10) . . . . ?
O2 C31 C32 C49 2.70(17) . . . . ?
O2 C31 C36 C35 179.84(11) . . . . ?
O2 C31 C36 C38 -0.68(17) . . . . ?
N3 C39 C40 C41 176.82(11) . . . . ?
N3 C39 C40 C45 -3.89(18) . . . . ?
N3 C39 C44 C43 -176.68(11) . . . . ?
N4 C50 C51 C52 176.27(11) . . . . ?
N4 C50 C51 C56 -3.25(17) . . . . ?
N4 C50 C55 C54 -175.07(11) . . . . ?
C31 C32 C33 C34 -1.29(18) . . . . ?
C31 C32 C49 N4 179.55(11) . . . . ?
C31 C36 C38 N3 2.80(17) . . . . ?
C32 C31 C36 C35 -0.90(17) . . . . ?
C32 C31 C36 C38 178.59(10) . . . . ?
C32 C33 C34 C35 -0.30(18) . . . . ?
C32 C33 C34 C37 179.95(12) . . . . ?
C33 C32 C49 N4 1.13(17) . . . . ?
C33 C34 C35 C36 1.33(18) . . . . ?
C34 C35 C36 C31 -0.74(18) . . . . ?
C34 C35 C36 C38 179.77(11) . . . . ?
C35 C36 C38 N3 -177.72(11) . . . . ?
C36 C31 C32 C33 1.87(17) . . . . ?
C36 C31 C32 C49 -176.58(10) . . . . ?
C37 C34 C35 C36 -178.93(12) . . . . ?
C38 N3 C39 C40 143.91(12) . . . . ?
C38 N3 C39 C44 -38.96(16) . . . . ?
C39 N3 C38 C36 177.56(10) . . . . ?
C39 C40 C41 C42 -0.39(19) . . . . ?
C39 C40 C45 C46 -53.06(16) . . . . ?
C39 C40 C45 C47 69.81(15) . . . . ?
C39 C40 C45 C48 -171.44(12) . . . . ?
C40 C39 C44 C43 0.42(19) . . . . ?
C40 C41 C42 C43 0.9(2) . . . . ?
C41 C40 C45 C46 126.19(13) . . . . ?
C41 C40 C45 C47 -110.94(13) . . . . ?
C41 C40 C45 C48 7.82(17) . . . . ?
C41 C42 C43 C44 -0.7(2) . . . . ?
C42 C43 C44 C39 0.1(2) . . . . ?
C44 C39 C40 C41 -0.26(18) . . . . ?
C44 C39 C40 C45 179.02(11) . . . . ?
C45 C40 C41 C42 -179.70(12) . . . . ?
C49 N4 C50 C51 153.12(12) . . . . ?
C49 N4 C50 C55 -31.41(17) . . . . ?
C49 C32 C33 C34 177.16(11) . . . . ?
C50 N4 C49 C32 179.76(10) . . . . ?
C50 C51 C52 C53 -1.26(19) . . . . ?
C50 C51 C56 C57 63.47(16) . . . . ?
C50 C51 C56 C58 -177.43(12) . . . . ?
C50 C51 C56 C59 -58.12(16) . . . . ?
C51 C50 C55 C54 0.30(18) . . . . ?
C51 C52 C53 C54 0.7(2) . . . . ?
C52 C51 C56 C57 -116.03(13) . . . . ?
C52 C51 C56 C58 3.07(18) . . . . ?
C52 C51 C56 C59 122.38(13) . . . . ?
C52 C53 C54 C55 0.38(19) . . . . ?
C53 C54 C55 C50 -0.88(18) . . . . ?
C55 C50 C51 C52 0.74(17) . . . . ?
C55 C50 C51 C56 -178.78(11) . . . . ?
C56 C51 C52 C53 178.27(12) . . . . ?

loop_
_exptl_oxdiff_crystal_face_indexfrac_h
_exptl_oxdiff_crystal_face_indexfrac_k
_exptl_oxdiff_crystal_face_indexfrac_l
_exptl_oxdiff_crystal_face_x
_exptl_oxdiff_crystal_face_y
_exptl_oxdiff_crystal_face_z
0.4502 -5.4446 7.0267 -0.9478 -0.2825 -0.1478
6.5822 3.0977 3.9999 0.1782 -0.6075 -0.7741
0.5794 -7.8880 -7.5711 -0.2475 0.8259 -0.5065
-0.0599 8.0111 7.7690 0.2576 -0.8608 0.4389
-4.9057 -6.4221 -6.9748 -0.2654 0.8960 0.3560
-0.0556 5.3397 -7.1636 0.9551 0.2840 0.0842
-4.9382 4.7312 -2.6738 0.5081 0.1485 0.8484
-6.1100 1.5902 2.4452 -0.1371 -0.0439 0.9896
-4.6938 -2.7622 -8.9598 0.2089 0.8797 0.4272
